data_7031693
loop_
_publ_author_name
'Imran, Muhammad'
'Mix, Andreas'
'Neumann, Beate'
'Stammler, Hans-Georg'
'Monkowius, Uwe'
'Bleckenwegner, Petra'
'Mitzel, Norbert W.'

_publ_section_title
;
 Boron-centered soft ligands based on tetrazole units and their complexes
 with sodium, potassium and bismuth ions.
;
_journal_issue 39
_journal_name_full 'Dalton transactions (Cambridge, England : 2003)'
_journal_page_first 14737
_journal_page_last 14748
_journal_paper_doi 10.1039/c4dt01931h
_journal_volume 43
_journal_year 2014
_chemical_absolute_configuration ad
_chemical_formula_moiety '3(C7 H5 Bi0.33 N4 S)'
_chemical_formula_sum 'C21 H15 Bi N12 S3'
_chemical_formula_weight 740.61
_chemical_name_systematic
;
 ? 
;
_space_group_crystal_system trigonal
_space_group_IT_number 158
_space_group_name_Hall 'P 3 -2"c'
_space_group_name_H-M_alt 'P 3 c 1'
_symmetry_space_group_name_Hall 'P 3 -2"c'
_symmetry_space_group_name_H-M 'P 3 c 1'
_atom_sites_solution_hydrogens geom
_atom_sites_solution_primary direct
_atom_sites_solution_secondary difmap
_audit_creation_date 2013-01-08
_audit_creation_method
;
  Olex2 1.2-ac2
  (compiled 2012.03.27 svn.r2268, GUI svn.r4156)
;
_cell_angle_alpha 90.00
_cell_angle_beta 90.00
_cell_angle_gamma 120.00
_cell_formula_units_Z 6
_cell_length_a 24.0122(6)
_cell_length_b 24.0122(6)
_cell_length_c 7.8167(2)
_cell_measurement_reflns_used 9936
_cell_measurement_temperature 100
_cell_measurement_theta_max 71.85
_cell_measurement_theta_min 3.68
_cell_volume 3903.17(17)
_computing_data_reduction 'SAINT v7.68A (Bruker, 2009)'
_computing_molecular_graphics
;
O. V. Dolomanov, L. J. Bourhis, R. J. Gildea, J. A. K. Howard and H. Puschmann,
OLEX2: a complete structure solution, refinement and analysis program.
J. Appl. Cryst. (2009). 42, 339-341.
;
_computing_publication_material
;
O. V. Dolomanov, L. J. Bourhis, R. J. Gildea, J. A. K. Howard and H. Puschmann,
OLEX2: a complete structure solution, refinement and analysis program.
J. Appl. Cryst. (2009). 42, 339-341.
;
_computing_structure_refinement
;
XL, G.M. Sheldrick, Acta Cryst.
(2008). A64, 112-122
;
_computing_structure_solution
;
SHELXS, G.M. Sheldrick, Acta Cryst.
(2008). A64, 112-122
;
_diffrn_ambient_temperature 100
_diffrn_measured_fraction_theta_full 0.997
_diffrn_measured_fraction_theta_max 0.997
_diffrn_measurement_device_type 'Bruker APEX-II CCD'
_diffrn_measurement_method '\f and \w scans'
_diffrn_radiation_monochromator graphite
_diffrn_radiation_type CuK\a
_diffrn_radiation_wavelength 1.54178
_diffrn_reflns_av_R_equivalents 0.0294
_diffrn_reflns_av_unetI/netI 0.0216
_diffrn_reflns_limit_h_max 29
_diffrn_reflns_limit_h_min -29
_diffrn_reflns_limit_k_max 29
_diffrn_reflns_limit_k_min -29
_diffrn_reflns_limit_l_max 9
_diffrn_reflns_limit_l_min -9
_diffrn_reflns_number 52485
_diffrn_reflns_theta_full 71.98
_diffrn_reflns_theta_max 71.98
_diffrn_reflns_theta_min 2.12
_diffrn_source 'fine-focus sealed tube'
_diffrn_standards_number 0
_exptl_absorpt_coefficient_mu 15.861
_exptl_absorpt_correction_T_max 0.5624
_exptl_absorpt_correction_T_min 0.1024
_exptl_absorpt_correction_type multi-scan
_exptl_absorpt_process_details 'SADABS-2008/1 - Bruker AXS area detector scaling and absorption correction'
_exptl_crystal_colour yellow
_exptl_crystal_colour_primary yellow
_exptl_crystal_density_diffrn 1.890
_exptl_crystal_density_method 'not measured'
_exptl_crystal_description needle
_exptl_crystal_F_000 2136
_exptl_crystal_size_max 0.264
_exptl_crystal_size_mid 0.094
_exptl_crystal_size_min 0.041
_refine_diff_density_max 1.108
_refine_diff_density_min -0.634
_refine_diff_density_rms 0.069
_refine_ls_abs_structure_details 'Flack H D (1983), Acta Cryst. A39, 876-881'
_refine_ls_abs_structure_Flack 0.029(6)
_refine_ls_extinction_coef 0.000039(5)
_refine_ls_extinction_expression Fc^*^=kFc[1+0.001xFc^2^\l^3^/sin(2\q)]^-1/4^
_refine_ls_extinction_method SHELXL
_refine_ls_goodness_of_fit_ref 1.215
_refine_ls_hydrogen_treatment mixed
_refine_ls_matrix_type full
_refine_ls_number_parameters 395
_refine_ls_number_reflns 5043
_refine_ls_number_restraints 1
_refine_ls_restrained_S_all 1.215
_refine_ls_R_factor_all 0.0185
_refine_ls_R_factor_gt 0.0176
_refine_ls_shift/su_max 0.001
_refine_ls_shift/su_mean 0.000
_refine_ls_structure_factor_coef Fsqd
_refine_ls_weighting_details 'calc w=1/[\s^2^(Fo^2^)+(0.0143P)^2^+3.7235P] where P=(Fo^2^+2Fc^2^)/3'
_refine_ls_weighting_scheme calc
_refine_ls_wR_factor_gt 0.0478
_refine_ls_wR_factor_ref 0.0484
_reflns_number_gt 4804
_reflns_number_total 5043
_reflns_threshold_expression >2sigma(I)
_cod_data_source_file c4dt01931h2.cif
_cod_data_source_block compound7
_cod_depositor_comments 'Adding full bibliography for 7031686--7031693.cif.'
_cod_database_code 7031693

loop_
_space_group_symop_id
_space_group_symop_operation_xyz
1 'x, y, z'
2 '-y, x-y, z'
3 '-x+y, -x, z'
4 '-x+y, y, z+1/2'
5 'x, x-y, z+1/2'
6 '-y, -x, z+1/2'

loop_
_atom_site_label
_atom_site_type_symbol
_atom_site_fract_x
_atom_site_fract_y
_atom_site_fract_z
_atom_site_U_iso_or_equiv
_atom_site_adp_type
_atom_site_occupancy
_atom_site_symmetry_multiplicity
_atom_site_calc_flag
_atom_site_refinement_flags
Bi1 Bi 0.0000 0.0000 -0.03646(4) 0.01441(6) Uani 1 3 d S
Bi2 Bi 0.6667 0.3333 0.94882(2) 0.01371(7) Uani 1 3 d S
Bi3 Bi 0.3333 0.6667 0.84022(3) 0.01378(6) Uani 1 3 d S
S1 S 0.05349(3) 0.10394(4) 0.16882(13) 0.01604(19) Uani 1 1 d .
S2 S 0.56376(5) 0.28258(4) 0.74394(12) 0.0161(2) Uani 1 1 d .
S3 S 0.38323(4) 0.61411(3) 0.63389(13) 0.01586(18) Uani 1 1 d .
N1 N 0.18366(13) 0.17551(14) 0.1031(4) 0.0204(6) Uani 1 1 d .
N2 N 0.22776(14) 0.17230(14) -0.0021(4) 0.0260(7) Uani 1 1 d .
N3 N 0.19706(14) 0.11847(14) -0.0840(4) 0.0253(6) Uani 1 1 d .
N4 N 0.13401(13) 0.08569(14) -0.0352(4) 0.0206(6) Uani 1 1 d .
N5 N 0.48716(14) 0.33550(14) 0.8102(4) 0.0213(6) Uani 1 1 d .
N6 N 0.48722(15) 0.38062(15) 0.9174(4) 0.0267(7) Uani 1 1 d .
N7 N 0.54045(16) 0.40516(15) 1.0020(4) 0.0271(7) Uani 1 1 d .
N8 N 0.57632(13) 0.37829(13) 0.9540(4) 0.0199(6) Uani 1 1 d .
N9 N 0.32837(14) 0.48437(13) 0.6985(4) 0.0208(6) Uani 1 1 d .
N10 N 0.28448(15) 0.43955(14) 0.8079(4) 0.0250(6) Uani 1 1 d .
N11 N 0.26110(14) 0.46928(14) 0.8949(4) 0.0246(6) Uani 1 1 d .
N12 N 0.28839(13) 0.53216(13) 0.8468(4) 0.0205(6) Uani 1 1 d .
C1 C 0.12700(15) 0.12176(16) 0.0798(5) 0.0180(6) Uani 1 1 d .
C2 C 0.19891(16) 0.23006(16) 0.2100(5) 0.0209(7) Uani 1 1 d .
C3 C 0.18193(17) 0.21976(17) 0.3800(5) 0.0219(7) Uani 1 1 d .
H3 H 0.1690(18) 0.1834(19) 0.419(5) 0.017(10) Uiso 1 1 d .
C4 C 0.19266(18) 0.27189(18) 0.4809(6) 0.0282(8) Uani 1 1 d .
H4 H 0.182(2) 0.267(2) 0.608(6) 0.030(11) Uiso 1 1 d .
C5 C 0.2214(2) 0.3334(2) 0.4099(6) 0.0334(9) Uani 1 1 d .
H5 H 0.228(2) 0.372(2) 0.479(6) 0.038(12) Uiso 1 1 d .
C6 C 0.2389(2) 0.34252(18) 0.2408(6) 0.0326(9) Uani 1 1 d .
H6 H 0.256(2) 0.381(2) 0.200(6) 0.028(11) Uiso 1 1 d .
C7 C 0.22770(19) 0.29063(18) 0.1367(6) 0.0288(8) Uani 1 1 d .
H7 H 0.2401(17) 0.2934(16) 0.033(5) 0.008(8) Uiso 1 1 d .
C8 C 0.54236(16) 0.33473(15) 0.8345(4) 0.0177(7) Uani 1 1 d .
C9 C 0.43596(16) 0.29895(17) 0.6926(5) 0.0228(7) Uani 1 1 d .
C10 C 0.45133(18) 0.29501(18) 0.5244(5) 0.0244(7) Uani 1 1 d .
H10 H 0.491(2) 0.3184(19) 0.490(5) 0.016(9) Uiso 1 1 d .
C11 C 0.40252(18) 0.25906(19) 0.4087(5) 0.0288(8) Uani 1 1 d .
H11 H 0.4115(18) 0.2511(18) 0.298(5) 0.014(9) Uiso 1 1 d .
C12 C 0.3390(2) 0.2283(2) 0.4640(6) 0.0330(9) Uani 1 1 d .
H12 H 0.308(3) 0.214(3) 0.400(7) 0.046(15) Uiso 1 1 d .
C13 C 0.3245(2) 0.2327(2) 0.6324(6) 0.0373(10) Uani 1 1 d .
H13 H 0.283(2) 0.214(2) 0.661(5) 0.027(11) Uiso 1 1 d .
C14 C 0.37278(19) 0.2678(2) 0.7498(6) 0.0298(8) Uani 1 1 d .
H14 H 0.359(2) 0.267(2) 0.843(6) 0.028(12) Uiso 1 1 d .
C15 C 0.33048(15) 0.54032(15) 0.7250(4) 0.0170(6) Uani 1 1 d .
C16 C 0.36558(17) 0.47044(16) 0.5801(5) 0.0234(7) Uani 1 1 d .
C17 C 0.4026(2) 0.44449(19) 0.6406(6) 0.0298(9) Uani 1 1 d .
H17 H 0.4072(19) 0.4396(19) 0.730(6) 0.013(11) Uiso 1 1 d .
C18 C 0.4415(2) 0.4361(2) 0.5265(7) 0.0383(11) Uani 1 1 d .
H18 H 0.467(2) 0.421(2) 0.560(6) 0.038(12) Uiso 1 1 d .
C19 C 0.4423(2) 0.4511(2) 0.3560(6) 0.0348(10) Uani 1 1 d .
H19 H 0.468(3) 0.453(3) 0.287(7) 0.046(15) Uiso 1 1 d .
C20 C 0.4051(2) 0.47670(19) 0.2974(6) 0.0294(8) Uani 1 1 d .
H20 H 0.4035(17) 0.4845(17) 0.194(5) 0.007(8) Uiso 1 1 d .
C21 C 0.36613(17) 0.48647(16) 0.4111(5) 0.0236(7) Uani 1 1 d .
H21 H 0.3364(17) 0.5058(17) 0.378(5) 0.011(9) Uiso 1 1 d .

loop_
_atom_site_aniso_label
_atom_site_aniso_U_11
_atom_site_aniso_U_22
_atom_site_aniso_U_33
_atom_site_aniso_U_23
_atom_site_aniso_U_13
_atom_site_aniso_U_12
Bi1 0.01419(8) 0.01419(8) 0.01486(12) 0.000 0.000 0.00709(4)
Bi2 0.01451(8) 0.01451(8) 0.01211(15) 0.000 0.000 0.00726(4)
Bi3 0.01323(8) 0.01323(8) 0.01486(14) 0.000 0.000 0.00662(4)
S1 0.0141(4) 0.0130(4) 0.0192(5) 0.0000(3) 0.0007(3) 0.0054(3)
S2 0.0145(4) 0.0189(4) 0.0145(5) -0.0004(3) 0.0006(3) 0.0081(3)
S3 0.0169(4) 0.0148(4) 0.0173(5) 0.0006(3) 0.0007(3) 0.0090(4)
N1 0.0151(13) 0.0180(14) 0.0245(16) 0.0003(11) 0.0026(11) 0.0056(12)
N2 0.0190(14) 0.0209(15) 0.0353(19) -0.0033(13) 0.0043(13) 0.0078(12)
N3 0.0222(14) 0.0208(16) 0.0328(18) -0.0008(13) 0.0060(13) 0.0107(13)
N4 0.0176(14) 0.0170(14) 0.0246(15) 0.0005(12) 0.0003(12) 0.0067(12)
N5 0.0185(14) 0.0244(15) 0.0249(16) -0.0003(12) 0.0016(12) 0.0135(12)
N6 0.0290(16) 0.0269(16) 0.0311(18) -0.0040(13) -0.0006(13) 0.0191(14)
N7 0.0330(17) 0.0251(16) 0.0273(17) -0.0022(13) 0.0000(13) 0.0176(14)
N8 0.0165(14) 0.0206(15) 0.0236(15) -0.0009(12) 0.0006(11) 0.0100(13)
N9 0.0215(14) 0.0162(13) 0.0238(15) 0.0001(12) 0.0013(11) 0.0088(12)
N10 0.0241(15) 0.0175(14) 0.0325(17) 0.0033(13) 0.0050(13) 0.0097(12)
N11 0.0233(15) 0.0179(14) 0.0310(17) 0.0037(12) 0.0037(13) 0.0092(12)
N12 0.0148(14) 0.0214(15) 0.0236(16) 0.0011(12) -0.0006(11) 0.0079(12)
C1 0.0168(16) 0.0174(16) 0.0185(16) 0.0033(13) -0.0006(13) 0.0075(13)
C2 0.0143(15) 0.0125(15) 0.034(2) -0.0041(14) -0.0046(14) 0.0053(13)
C3 0.0203(17) 0.0132(15) 0.033(2) 0.0008(14) -0.0012(15) 0.0090(14)
C4 0.0249(19) 0.0235(18) 0.034(2) -0.0063(16) -0.0025(16) 0.0102(15)
C5 0.037(2) 0.0212(17) 0.040(2) -0.0092(16) -0.0076(19) 0.0130(17)
C6 0.032(2) 0.0124(17) 0.045(3) -0.0017(16) -0.0041(18) 0.0054(16)
C7 0.030(2) 0.0225(18) 0.028(2) -0.0001(16) 0.0001(16) 0.0089(16)
C8 0.0169(16) 0.0188(16) 0.0193(17) 0.0051(13) 0.0035(12) 0.0104(13)
C9 0.0169(17) 0.0252(17) 0.0280(19) 0.0036(15) -0.0017(14) 0.0118(14)
C10 0.0180(18) 0.0310(19) 0.0282(19) 0.0016(15) 0.0019(14) 0.0151(16)
C11 0.0237(18) 0.033(2) 0.030(2) -0.0042(16) -0.0028(16) 0.0144(16)
C12 0.0190(18) 0.037(2) 0.037(2) 0.0002(19) -0.0087(17) 0.0088(17)
C13 0.021(2) 0.046(2) 0.041(3) 0.0099(19) 0.0011(18) 0.0136(19)
C14 0.0251(19) 0.041(2) 0.028(2) 0.0072(17) 0.0044(16) 0.0206(18)
C15 0.0166(15) 0.0178(16) 0.0189(17) -0.0016(13) -0.0035(12) 0.0104(13)
C16 0.0237(17) 0.0139(16) 0.029(2) -0.0011(14) 0.0029(15) 0.0065(14)
C17 0.037(2) 0.027(2) 0.033(2) 0.0083(17) 0.0034(18) 0.0211(18)
C18 0.039(2) 0.037(2) 0.052(3) 0.010(2) 0.008(2) 0.029(2)
C19 0.036(2) 0.028(2) 0.049(3) 0.0029(18) 0.013(2) 0.0213(19)
C20 0.034(2) 0.0244(19) 0.031(2) 0.0012(16) 0.0059(17) 0.0150(17)
C21 0.0237(17) 0.0170(16) 0.032(2) -0.0017(14) 0.0004(15) 0.0118(14)

loop_
_atom_type_symbol
_atom_type_description
_atom_type_scat_dispersion_real
_atom_type_scat_dispersion_imag
_atom_type_scat_source
C C 0.0181 0.0091 'International Tables Vol C Tables 4.2.6.8 and 6.1.1.4'
H H 0.0000 0.0000 'International Tables Vol C Tables 4.2.6.8 and 6.1.1.4'
Bi Bi -4.0111 8.9310 'International Tables Vol C Tables 4.2.6.8 and 6.1.1.4'
N N 0.0311 0.0180 'International Tables Vol C Tables 4.2.6.8 and 6.1.1.4'
S S 0.3331 0.5567 'International Tables Vol C Tables 4.2.6.8 and 6.1.1.4'

loop_
_geom_angle_atom_site_label_1
_geom_angle_atom_site_label_2
_geom_angle_atom_site_label_3
_geom_angle
_geom_angle_site_symmetry_1
_geom_angle_site_symmetry_3
S1 Bi1 S1 88.12(3) 3 2
S1 Bi1 S1 88.12(3) . 2
S1 Bi1 S1 88.11(3) . 3
S2 Bi2 S2 87.80(3) . 3_665
S2 Bi2 S2 87.80(3) 2_655 3_665
S2 Bi2 S2 87.80(3) 2_655 .
S3 Bi3 S3 87.34(3) 2_665 .
S3 Bi3 S3 87.34(3) 3_565 .
S3 Bi3 S3 87.34(3) 3_565 2_665
C1 S1 Bi1 86.84(12) . .
C8 S2 Bi2 88.06(12) . .
C15 S3 Bi3 87.92(11) . .
N2 N1 C2 123.2(3) . .
C1 N1 N2 107.7(3) . .
C1 N1 C2 129.0(3) . .
N3 N2 N1 106.4(3) . .
N2 N3 N4 110.6(3) . .
C1 N4 N3 106.3(3) . .
N6 N5 C9 122.6(3) . .
C8 N5 N6 108.2(3) . .
C8 N5 C9 129.1(3) . .
N7 N6 N5 106.5(3) . .
N6 N7 N8 111.0(3) . .
C8 N8 N7 106.3(3) . .
N10 N9 C16 123.0(3) . .
C15 N9 N10 108.8(3) . .
C15 N9 C16 128.2(3) . .
N11 N10 N9 105.6(3) . .
N10 N11 N12 111.3(3) . .
C15 N12 N11 105.6(3) . .
N1 C1 S1 126.8(3) . .
N4 C1 S1 124.0(3) . .
N4 C1 N1 108.9(3) . .
C3 C2 N1 118.7(3) . .
C3 C2 C7 122.5(3) . .
C7 C2 N1 118.8(3) . .
C2 C3 H3 118(3) . .
C2 C3 C4 118.8(3) . .
C4 C3 H3 123(3) . .
C3 C4 H4 121(2) . .
C3 C4 C5 119.9(4) . .
C5 C4 H4 119(2) . .
C4 C5 H5 121(3) . .
C6 C5 C4 120.1(4) . .
C6 C5 H5 119(3) . .
C5 C6 H6 118(3) . .
C5 C6 C7 120.8(4) . .
C7 C6 H6 121(3) . .
C2 C7 C6 117.9(4) . .
C2 C7 H7 117(2) . .
C6 C7 H7 125(2) . .
N5 C8 S2 127.1(3) . .
N8 C8 S2 124.7(3) . .
N8 C8 N5 107.9(3) . .
C10 C9 N5 118.5(3) . .
C10 C9 C14 121.8(4) . .
C14 C9 N5 119.7(4) . .
C9 C10 H10 119(3) . .
C9 C10 C11 119.4(3) . .
C11 C10 H10 121(3) . .
C10 C11 H11 121(2) . .
C10 C11 C12 119.3(4) . .
C12 C11 H11 119(2) . .
C11 C12 H12 124(4) . .
C13 C12 C11 120.5(4) . .
C13 C12 H12 114(4) . .
C12 C13 H13 118(3) . .
C12 C13 C14 120.9(4) . .
C14 C13 H13 121(3) . .
C9 C14 H14 129(3) . .
C13 C14 C9 118.1(4) . .
C13 C14 H14 112(3) . .
N9 C15 S3 127.3(3) . .
N12 C15 S3 123.9(2) . .
N12 C15 N9 108.6(3) . .
C17 C16 N9 119.6(4) . .
C21 C16 N9 118.3(3) . .
C21 C16 C17 122.1(4) . .
C16 C17 H17 125(3) . .
C18 C17 C16 118.4(4) . .
C18 C17 H17 115(3) . .
C17 C18 H18 121(3) . .
C17 C18 C19 120.6(4) . .
C19 C18 H18 118(3) . .
C18 C19 H19 125(4) . .
C18 C19 C20 120.4(4) . .
C20 C19 H19 114(4) . .
C19 C20 H20 122(3) . .
C19 C20 C21 119.9(4) . .
C21 C20 H20 118(3) . .
C16 C21 C20 118.6(3) . .
C16 C21 H21 116(2) . .
C20 C21 H21 125(2) . .

loop_
_geom_bond_atom_site_label_1
_geom_bond_atom_site_label_2
_geom_bond_distance
_geom_bond_site_symmetry_2
Bi1 S1 2.6922(10) 2
Bi1 S1 2.6922(10) 3
Bi1 S1 2.6922(10) .
Bi2 S2 2.6730(10) 3_665
Bi2 S2 2.6730(10) .
Bi2 S2 2.6730(10) 2_655
Bi3 S3 2.6723(9) .
Bi3 S3 2.6723(10) 2_665
Bi3 S3 2.6723(10) 3_565
S1 C1 1.740(3) .
S2 C8 1.725(3) .
S3 C15 1.734(3) .
N1 N2 1.373(4) .
N1 C1 1.339(4) .
N1 C2 1.438(5) .
N2 N3 1.292(4) .
N3 N4 1.366(4) .
N4 C1 1.316(5) .
N5 N6 1.369(4) .
N5 C8 1.348(4) .
N5 C9 1.431(5) .
N6 N7 1.291(5) .
N7 N8 1.362(4) .
N8 C8 1.334(5) .
N9 N10 1.366(4) .
N9 C15 1.335(4) .
N9 C16 1.437(5) .
N10 N11 1.299(4) .
N11 N12 1.364(4) .
N12 C15 1.329(4) .
C2 C3 1.376(5) .
C2 C7 1.384(5) .
C3 H3 0.83(4) .
C3 C4 1.390(5) .
C4 H4 1.01(5) .
C4 C5 1.396(6) .
C5 H5 1.01(5) .
C5 C6 1.372(7) .
C6 H6 0.87(5) .
C6 C7 1.397(6) .
C7 H7 0.85(4) .
C9 C10 1.382(5) .
C9 C14 1.388(5) .
C10 H10 0.87(4) .
C10 C11 1.387(5) .
C11 H11 0.93(4) .
C11 C12 1.390(6) .
C12 H12 0.82(6) .
C12 C13 1.379(7) .
C13 H13 0.89(5) .
C13 C14 1.385(6) .
C14 H14 0.79(5) .
C16 C17 1.399(6) .
C16 C21 1.374(5) .
C17 H17 0.72(4) .
C17 C18 1.378(6) .
C18 H18 0.89(5) .
C18 C19 1.379(7) .
C19 H19 0.80(5) .
C19 C20 1.391(6) .
C20 H20 0.83(4) .
C20 C21 1.393(5) .
C21 H21 1.06(4) .
